data_1000349
loop_
_publ_author_name
'Ferey, G'
'Loiseau, T'
'Lacorre, P'
'Taulelle, F'

_publ_section_title
;
Oxyfluorinated microporous compounds. I. Crystal structure of
(NH~4~)~0.93~(H~3~O)~0.07~GaPO~4~(OH)~0.5~ F~0.5~: reexamination of the
structure of AlPO~4~-CJ2
;
_journal_coden_ASTM JSSCBI
_journal_name_full 'Journal of Solid State Chemistry'
_journal_page_first 179
_journal_page_last 190
_journal_paper_doi 10.1006/jssc.1993.1206
_journal_volume 105
_journal_year 1993
_chemical_formula_structural
;
(N H4)0.93 (H3 O)0.07 Ga (P O4) (O H)0.5 F0.5
;
_chemical_formula_sum 'F0.5 Ga H4.43 N0.93 O4.57 P'
_chemical_name_systematic
;
Ammonium oxonium gallium phosphate hydroxide fluoride *
;
_space_group_IT_number 19
_symmetry_cell_setting orthorhombic
_symmetry_Int_Tables_number 19
_symmetry_space_group_name_Hall 'P 2ac 2ab'
_symmetry_space_group_name_H-M 'P 21 21 21'
_cell_angle_alpha 90
_cell_angle_beta 90
_cell_angle_gamma 90
_cell_formula_units_Z 8
_cell_length_a 9.593(2)
_cell_length_b 9.742(2)
_cell_length_c 9.981(2)
_cell_volume 932.8
_refine_ls_R_factor_all 0.027
_cod_original_formula_sum 'H4.43 F.5 Ga N.93 O4.57 P'
_cod_database_code 1000349

loop_
_symmetry_equiv_pos_as_xyz
x,y,z
1/2-x,-y,1/2+z
1/2+x,1/2-y,-z
-x,1/2+y,1/2-z

loop_
_atom_site_aniso_label
_atom_site_aniso_U_11
_atom_site_aniso_U_12
_atom_site_aniso_U_13
_atom_site_aniso_U_22
_atom_site_aniso_U_23
_atom_site_aniso_U_33
P1 0.0049(2) 0.0010(1) -0.0005(2) 0.0057(2) -0.0006(1) 0.0068(2)
P2 0.0056(2) -0.0004(1) -0.0003(1) 0.0061(2) -0.0007(2) 0.0055(2)
Ga1 0.0054(1) .0000(1) -0.0001(1) 0.0057(1) 0.0005(1) 0.0060(1)
Ga2 0.0059(1) 0.0009(1) .0000(1) 0.0067(1) -0.0003(1) 0.0067(1)
O1 0.0168(7) 0.0009(5) 0.0041(5) 0.0066(5) 0.0012(5) 0.0103(6)
O2 0.0074(6) 0.0026(6) -0.0019(4) 0.0225(7) -0.0033(6) 0.0088(6)
O3 0.0103(6) 0.0019(5) 0.0003(4) 0.0140(6) 0.0018(5) 0.0061(5)
O4 0.0238(9) 0.0069(7) -0.0092(6) 0.0177(8) -0.0038(6) 0.0107(6)
O5 0.0138(6) -0.0043(5) 0.0008(5) 0.0097(6) 0.0006(5) 0.0096(6)
O6 0.0165(7) 0.0038(5) 0.0034(5) 0.0082(5) 0.0025(5) 0.0089(6)
O7 0.0138(7) 0.0036(5) 0.0052(6) 0.0093(6) -0.0028(5) 0.0165(7)
O8 0.0047(5) 0.0011(5) 0.0007(6) 0.0094(6) 0.0018(7) 0.0313(10)
O9 0.0089(5) 0.0024(5) -0.0004(4) 0.0101(6) -0.0010(4) 0.0073(5)
N1 0.0172(9) -0.0001(8) 0.0032(9) 0.0219(10) 0.0050(9) 0.0267(12)
N2 0.0377(15) 0.0176(12) .000(1) 0.0287(12) -0.0030(9) 0.0160(9)
O10 0.0377(15) 0.0176(12) .000(1) 0.0287(12) -0.0030(9) 0.0160(9)
F1 0.0176(7) -0.0037(5) 0.0012(7) 0.0102(5) 0.0023(6) 0.0264(8)

loop_
_atom_site_label
_atom_site_type_symbol
_atom_site_symmetry_multiplicity
_atom_site_Wyckoff_symbol
_atom_site_fract_x
_atom_site_fract_y
_atom_site_fract_z
_atom_site_occupancy
_atom_site_attached_hydrogens
_atom_site_calc_flag
P1 P5+ 4 a 0.4207(1) 0.2030(1) 0.3597(1) 1. 0 d
P2 P5+ 4 a 0.9239(1) 0.9823(1) 0.3628(1) 1. 0 d
Ga1 Ga3+ 4 a 0.6011(1) 0.2409(1) 0.6416(1) 1. 0 d
Ga2 Ga3+ 4 a 0.6531(1) 0.0194(1) 0.1779(1) 1. 0 d
O1 O2- 4 a 0.4311(2) 0.3374(2) 0.2822(2) 1. 0 d
O2 O2- 4 a 0.7687(2) 0.0168(2) 0.3417(2) 1. 0 d
O3 O2- 4 a 0.5422(2) 0.0281(2) 0.0121(2) 1. 0 d
O4 O2- 4 a 0.4709(2) 0.2194(2) 0.5044(2) 1. 0 d
O5 O2- 4 a 0.0177(2) 0.0886(2) 0.2934(2) 1. 0 d
O6 O2- 4 a 0.5431(2) 0.1599(2) 0.8005(2) 1. 0 d
O7 O2- 4 a 0.4979(2) 0.0888(2) 0.2870(2) 1. 0 d
O8 O2- 4 a 0.2670(2) 0.1561(2) 0.3720(2) 1. 0 d
O9 O2- 4 a 0.6918(2) 0.0721(2) 0.5881(2) 1. 1 d
N1 N3- 4 a 0.2419(3) 0.0901(3) 0.6873(3) 1. 4 d
N2 N3- 4 a 0.4745(3) 0.3393(3) 0.0047(3) 0.86 4 d
O10 O2- 4 a 0.4745(3) 0.3393(3) 0.0047(3) 0.14 3 d
F1 F1- 4 a 0.7167(2) 0.1995(2) 0.1365(2) 1. 0 d
H1 H1+ 4 a 0.289(4) 0.026(3) 0.715(4) 1. 0 d
H2 H1+ 4 a 0.255(5) 0.159(3) 0.736(4) 1. 0 d
H3 H1+ 4 a 0.159(2) 0.072(4) 0.682(5) 1. 0 d
H4 H1+ 4 a 0.272(5) 0.112(4) 0.610(2) 1. 0 d
H5 H1+ 4 a 0.534(4) 0.281(4) 0.975(4) 0.965 0 d
H6 H1+ 4 a 0.400(3) 0.330(5) 0.958(4) 0.965 0 d
H7 H1+ 4 a 0.456(4) 0.320(4) 0.085(2) 0.965 0 d
H8 H1+ 4 a 0.504(4) 0.419(2) 0.996(4) 0.965 0 d
H9 H1+ 4 a 0.699(3) 0.069(3) 0.504(3) 1. 0 d

loop_
_atom_type_symbol
_atom_type_oxidation_number
P5+ 5.000
Ga3+ 3.000
O2- -2.000
N3- -3.000
F1- -1.000
H1+ 1.000
